data_7204879
loop_
_publ_author_name
'Dai, Chaoyang'
'Yuan, Zheng'
'Collings, Jonathan C.'
'Fasina, Tolulope M.'
'Thomas, Rhodri Ll.'
'Roscoe, Karl P.'
'Stimson, Lorna M.'
'Yufit, Dmitry S.'
'Batsanov, Andrei S.'
'Howard, Judith A. K.'
'Marder, Todd B.'

_publ_section_title
;
 Crystal engineering with p-substituted 4-ethynylbenzenes using the
 C?H?O supramolecular synthon
;
_journal_issue 32
_journal_name_full CrystEngComm
_journal_page_first 184
_journal_paper_doi 10.1039/b404502e
_journal_volume 6
_journal_year 2004
_chemical_absolute_configuration inapplicable
_chemical_formula_moiety 'C9 H6 O'
_chemical_formula_sum 'C9 H6 O'
_chemical_formula_weight 130.14
_chemical_name_common 4-ethynylbenzaldehyde
_chemical_name_systematic
;
4-ethynylbenzaldehyde
;
_space_group_IT_number 19
_symmetry_cell_setting orthorhombic
_symmetry_space_group_name_Hall 'P 2ac 2ab'
_symmetry_space_group_name_H-M 'P 21 21 21'
_atom_sites_solution_hydrogens difmap
_atom_sites_solution_primary direct
_atom_sites_solution_secondary difmap
_audit_creation_method SHELXL-97
_cell_angle_alpha 90.00
_cell_angle_beta 90.00
_cell_angle_gamma 90.00
_cell_formula_units_Z 4
_cell_length_a 7.0501(6)
_cell_length_b 8.9204(8)
_cell_length_c 10.7990(9)
_cell_measurement_reflns_used 4357
_cell_measurement_temperature 120(2)
_cell_measurement_theta_max 30.48
_cell_measurement_theta_min 2.96
_cell_volume 679.15(10)
_computing_cell_refinement 'SMART version 5.625 (Bruker, 2001)'
_computing_data_collection 'SMART version 5.625 (Bruker, 2001)'
_computing_data_reduction 'SAINT version 6.28A (Bruker, 2002)'
_computing_molecular_graphics 'SHELXTL version 5.10 (Bruker, 1997)'
_computing_publication_material 'SHELXTL version 5.10 (Bruker, 1997)'
_computing_structure_refinement 'SHELXTL version 6.12 (Bruker, 2001)'
_computing_structure_solution 'SHELXTL version 6.12 (Bruker, 2001)'
_diffrn_ambient_temperature 120(2)
_diffrn_detector_area_resol_mean 8
_diffrn_measured_fraction_theta_full 1.000
_diffrn_measured_fraction_theta_max 1.000
_diffrn_measurement_device_type 'Bruker ProteumM (APEX) CCD area detector'
_diffrn_measurement_method '\w scans'
_diffrn_radiation_monochromator graphite
_diffrn_radiation_source '60W microfocus Bede Microsource with glass polycapillary optics'
_diffrn_radiation_type MoK\a
_diffrn_radiation_wavelength 0.71073
_diffrn_reflns_av_R_equivalents 0.0359
_diffrn_reflns_av_sigmaI/netI 0.0190
_diffrn_reflns_limit_h_max 10
_diffrn_reflns_limit_h_min -10
_diffrn_reflns_limit_k_max 12
_diffrn_reflns_limit_k_min -12
_diffrn_reflns_limit_l_max 15
_diffrn_reflns_limit_l_min -15
_diffrn_reflns_number 8531
_diffrn_reflns_theta_full 30.49
_diffrn_reflns_theta_max 30.49
_diffrn_reflns_theta_min 2.96
_exptl_absorpt_coefficient_mu 0.082
_exptl_absorpt_correction_type none
_exptl_crystal_colour colourless
_exptl_crystal_density_diffrn 1.273
_exptl_crystal_density_meas ?
_exptl_crystal_density_method .
_exptl_crystal_description prism
_exptl_crystal_F_000 272
_exptl_crystal_size_max 0.28
_exptl_crystal_size_mid 0.26
_exptl_crystal_size_min 0.25
_refine_diff_density_max 0.363
_refine_diff_density_min -0.247
_refine_diff_density_rms 0.075
_refine_ls_abs_structure_details 'undeterminable, Friedel equivalents merged, all \Df" set to 0'
_refine_ls_extinction_coef 0.017(7)
_refine_ls_extinction_expression Fc^*^=kFc[1+0.001xFc^2^\l^3^/sin(2\q)]^-1/4^
_refine_ls_extinction_method SHELXL
_refine_ls_goodness_of_fit_ref 1.052
_refine_ls_hydrogen_treatment refall
_refine_ls_matrix_type full
_refine_ls_number_parameters 116
_refine_ls_number_reflns 1215
_refine_ls_number_restraints 0
_refine_ls_restrained_S_all 1.052
_refine_ls_R_factor_all 0.0429
_refine_ls_R_factor_gt 0.0409
_refine_ls_shift/su_max 0.001
_refine_ls_shift/su_mean 0.000
_refine_ls_structure_factor_coef Fsqd
_refine_ls_weighting_details 'calc w=1/[\s^2^(Fo^2^)+(0.0925P)^2^] where P=(Fo^2^+2Fc^2^)/3'
_refine_ls_weighting_scheme calc
_refine_ls_wR_factor_gt 0.1128
_refine_ls_wR_factor_ref 0.1161
_reflns_Friedel_coverage 0.70
_reflns_number_gt 1129
_reflns_number_total 1215
_reflns_threshold_expression I>2\s(I)
_cod_data_source_file b404502e.txt
_cod_data_source_block (3)
_cod_depositor_comments
;
The following automatic conversions were performed:
'_symmetry_cell_setting' value 'Orthorhombic' changed to 'orthorhombic'
according to '/home/adriana/struct/CIF-dictionaries/cif_core.dic'
dictionary named 'cif_core.dic' version 2.4.1 from 2010-06-29.

Automatic conversion script
Id: cif_fix_enum 1555 2011-01-17 13:19:09Z saulius 
;
_cod_database_code 7204879

loop_
_symmetry_equiv_pos_as_xyz
'x, y, z'
'-x+1/2, -y, z+1/2'
'-x, y+1/2, -z+1/2'
'x+1/2, -y+1/2, -z'

loop_
_atom_site_label
_atom_site_type_symbol
_atom_site_fract_x
_atom_site_fract_y
_atom_site_fract_z
_atom_site_U_iso_or_equiv
_atom_site_adp_type
_atom_site_occupancy
_atom_site_symmetry_multiplicity
_atom_site_calc_flag
_atom_site_refinement_flags
_atom_site_disorder_assembly
_atom_site_disorder_group
O O 0.11344(17) 0.17049(12) 0.77337(8) 0.0345(3) Uani 1 1 d . . .
C1 C 0.11276(16) 0.26697(13) 0.56699(9) 0.0205(2) Uani 1 1 d . . .
C2 C 0.12461(17) 0.12829(15) 0.50704(10) 0.0219(3) Uani 1 1 d . . .
H2 H 0.124(3) 0.034(2) 0.5575(16) 0.035(5) Uiso 1 1 d . . .
C3 C 0.13194(19) 0.12227(12) 0.37885(10) 0.0219(3) Uani 1 1 d . . .
H3 H 0.145(2) 0.021(2) 0.3366(15) 0.034(5) Uiso 1 1 d . . .
C4 C 0.12736(15) 0.25544(14) 0.30909(11) 0.0202(2) Uani 1 1 d . . .
C5 C 0.11653(18) 0.39471(12) 0.36997(10) 0.0226(3) Uani 1 1 d . . .
H5 H 0.109(3) 0.4929(19) 0.3194(16) 0.031(4) Uiso 1 1 d . . .
C6 C 0.10896(19) 0.39930(15) 0.49837(10) 0.0227(3) Uani 1 1 d . . .
H6 H 0.102(3) 0.495(2) 0.5378(16) 0.030(4) Uiso 1 1 d . . .
C7 C 0.10326(18) 0.27657(15) 0.70329(11) 0.0265(3) Uani 1 1 d . . .
H7 H 0.086(3) 0.378(2) 0.7421(16) 0.029(4) Uiso 1 1 d . . .
C8 C 0.13259(16) 0.24981(12) 0.17623(11) 0.0234(3) Uani 1 1 d . . .
C9 C 0.13484(19) 0.24293(14) 0.06555(11) 0.0295(3) Uani 1 1 d . . .
H9 H 0.133(2) 0.235(2) -0.0288(19) 0.045(6) Uiso 1 1 d . . .

loop_
_atom_site_aniso_label
_atom_site_aniso_U_11
_atom_site_aniso_U_22
_atom_site_aniso_U_33
_atom_site_aniso_U_23
_atom_site_aniso_U_13
_atom_site_aniso_U_12
O 0.0412(5) 0.0452(6) 0.0170(4) 0.0034(3) -0.0007(4) 0.0094(5)
C1 0.0195(5) 0.0264(5) 0.0155(5) 0.0000(4) -0.0008(4) 0.0012(5)
C2 0.0248(5) 0.0240(5) 0.0169(5) 0.0023(4) 0.0001(4) 0.0015(5)
C3 0.0273(6) 0.0217(5) 0.0167(5) -0.0004(3) -0.0002(4) 0.0019(5)
C4 0.0200(4) 0.0244(5) 0.0161(4) 0.0011(4) 0.0004(4) -0.0003(5)
C5 0.0271(5) 0.0220(5) 0.0187(5) 0.0019(4) -0.0009(4) 0.0001(5)
C6 0.0279(5) 0.0224(5) 0.0178(5) -0.0025(3) -0.0011(4) 0.0000(5)
C7 0.0253(5) 0.0376(7) 0.0165(5) -0.0026(4) -0.0017(4) 0.0030(5)
C8 0.0273(5) 0.0240(5) 0.0189(5) 0.0007(4) 0.0002(4) -0.0016(6)
C9 0.0389(7) 0.0304(6) 0.0192(6) 0.0011(4) 0.0002(5) -0.0025(6)

loop_
_atom_type_symbol
_atom_type_description
_atom_type_scat_dispersion_real
_atom_type_scat_dispersion_imag
_atom_type_scat_source
C C 0.0033 0.0000 'International Tables Vol C Tables 4.2.6.8 and 6.1.1.4'
H H 0.0000 0.0000 'International Tables Vol C Tables 4.2.6.8 and 6.1.1.4'
O O 0.0106 0.0000 'International Tables Vol C Tables 4.2.6.8 and 6.1.1.4'

loop_
_exptl_crystal_face_index_h
_exptl_crystal_face_index_k
_exptl_crystal_face_index_l
_exptl_crystal_face_perp_dist
0.00 -1.00 1.00 0.1300
0.00 1.00 -1.00 0.1300
1.00 0.00 0.00 0.1400
-1.00 0.00 0.00 0.1400
0.00 1.00 1.00 0.1250
0.00 -1.00 -1.00 0.1250

loop_
_geom_angle_atom_site_label_1
_geom_angle_atom_site_label_2
_geom_angle_atom_site_label_3
_geom_angle
_geom_angle_site_symmetry_1
_geom_angle_site_symmetry_3
_geom_angle_publ_flag
C6 C1 C2 120.27(9) . . ?
C6 C1 C7 118.69(9) . . ?
C2 C1 C7 121.04(10) . . ?
C3 C2 C1 119.91(10) . . ?
C3 C2 H2 120.8(11) . . ?
C1 C2 H2 119.3(11) . . ?
C2 C3 C4 120.07(11) . . ?
C2 C3 H3 119.1(10) . . ?
C4 C3 H3 120.8(10) . . ?
C3 C4 C5 119.75(10) . . ?
C3 C4 C8 120.32(10) . . ?
C5 C4 C8 119.93(10) . . ?
C6 C5 C4 119.65(10) . . ?
C6 C5 H5 120.1(10) . . ?
C4 C5 H5 120.2(10) . . ?
C5 C6 C1 120.35(10) . . ?
C5 C6 H6 118.2(11) . . ?
C1 C6 H6 121.4(10) . . ?
O C7 C1 125.02(11) . . ?
O C7 H7 116.7(10) . . ?
C1 C7 H7 118.3(10) . . ?
C9 C8 C4 178.83(12) . . ?
C8 C9 H9 178.0(11) . . ?

loop_
_geom_bond_atom_site_label_1
_geom_bond_atom_site_label_2
_geom_bond_distance
_geom_bond_site_symmetry_2
_geom_bond_publ_flag
O C7 1.2138(16) . ?
C1 C6 1.3940(15) . ?
C1 C2 1.3987(15) . ?
C1 C7 1.4759(14) . ?
C2 C3 1.3863(14) . ?
C2 H2 0.998(18) . ?
C3 C4 1.4070(15) . ?
C3 H3 1.015(18) . ?
C4 C5 1.4077(15) . ?
C4 C8 1.4360(15) . ?
C5 C6 1.3883(14) . ?
C5 H5 1.033(17) . ?
C6 H6 0.957(19) . ?
C7 H7 1.006(18) . ?
C8 C9 1.1969(17) . ?
C9 H9 1.02(2) . ?

loop_
_geom_hbond_atom_site_label_D
_geom_hbond_atom_site_label_H
_geom_hbond_atom_site_label_A
_geom_hbond_distance_DH
_geom_hbond_distance_HA
_geom_hbond_distance_DA
_geom_hbond_angle_DHA
_geom_hbond_site_symmetry_A
C9 H9 O 1.02(2) 2.22(2) 3.2243(15) 168.9(17) 1_554

loop_
_geom_torsion_atom_site_label_1
_geom_torsion_atom_site_label_2
_geom_torsion_atom_site_label_3
_geom_torsion_atom_site_label_4
_geom_torsion
_geom_torsion_site_symmetry_1
_geom_torsion_site_symmetry_2
_geom_torsion_site_symmetry_3
_geom_torsion_site_symmetry_4
_geom_torsion_publ_flag
C2 C1 C7 O 3.5(2) . . . . ?

loop_
_cod_related_entry_id
_cod_related_entry_database
_cod_related_entry_code
1 ChemSpider 2052086
